data_7109886
loop_
_publ_author_name
'Henri Doucet'
'Jitendra K. Bera'

_publ_section_title
;
 Room temperature C-H bond activation on a [PdI-PdI] platform
;
_journal_name_full Chem.Commun.
_journal_page_first 9764
_journal_paper_doi 10.1039/c3cc44493g
_journal_volume 49
_journal_year 2013
_chemical_formula_moiety '2(C36 H2 B2 F30 N), C52 H42 N12 Pd2, 2(C H2 Cl2)'
_chemical_formula_sum 'C126 H50 B4 Cl4 F60 N14 Pd2'
_chemical_formula_weight 3297.64
_chemical_name_systematic
; 
 ? 
;
_space_group_IT_number 2
_symmetry_cell_setting triclinic
_symmetry_space_group_name_Hall '-P 1'
_symmetry_space_group_name_H-M 'P -1'
_atom_sites_solution_hydrogens geom
_atom_sites_solution_primary direct
_atom_sites_solution_secondary difmap
_audit_creation_method SHELXL-97
_cell_angle_alpha 100.835(2)
_cell_angle_beta 103.159(2)
_cell_angle_gamma 119.476(2)
_cell_formula_units_Z 2
_cell_length_a 18.389(3)
_cell_length_b 18.555(3)
_cell_length_c 22.215(3)
_cell_measurement_reflns_used 8764
_cell_measurement_temperature 100(2)
_cell_measurement_theta_max 24.92
_cell_measurement_theta_min 2.19
_cell_volume 6009.7(16)
_computing_cell_refinement 'Bruker SMART'
_computing_data_collection 'Bruker SMART'
_computing_data_reduction 'Bruker SAINT'
_computing_molecular_graphics ortep
_computing_publication_material ciftab
_computing_structure_refinement 'SHELXL-97 (Sheldrick, 1997)'
_computing_structure_solution 'SHELXS-97 (Sheldrick, 1990)'
_diffrn_ambient_temperature 100(2)
_diffrn_measured_fraction_theta_full 0.993
_diffrn_measured_fraction_theta_max 0.993
_diffrn_measurement_device_type 'CCD area detector'
_diffrn_measurement_method 'phi and omega scans'
_diffrn_radiation_monochromator graphite
_diffrn_radiation_source 'fine-focus sealed tube'
_diffrn_radiation_type MoK\a
_diffrn_radiation_wavelength 0.71073
_diffrn_reflns_av_R_equivalents 0.0465
_diffrn_reflns_av_sigmaI/netI 0.0741
_diffrn_reflns_limit_h_max 21
_diffrn_reflns_limit_h_min -21
_diffrn_reflns_limit_k_max 22
_diffrn_reflns_limit_k_min -22
_diffrn_reflns_limit_l_max 26
_diffrn_reflns_limit_l_min -26
_diffrn_reflns_number 44041
_diffrn_reflns_theta_full 25.03
_diffrn_reflns_theta_max 25.03
_diffrn_reflns_theta_min 1.35
_exptl_absorpt_coefficient_mu 0.543
_exptl_absorpt_correction_T_max 0.8900
_exptl_absorpt_correction_T_min 0.8204
_exptl_absorpt_correction_type empirical
_exptl_absorpt_process_details SADABS
_exptl_crystal_colour red
_exptl_crystal_density_diffrn 1.822
_exptl_crystal_density_method 'not measured'
_exptl_crystal_description block
_exptl_crystal_F_000 3248
_exptl_crystal_size_max 0.38
_exptl_crystal_size_mid 0.32
_exptl_crystal_size_min 0.22
_refine_diff_density_max 2.675
_refine_diff_density_min -1.722
_refine_diff_density_rms 0.111
_refine_ls_extinction_method none
_refine_ls_goodness_of_fit_ref 1.047
_refine_ls_hydrogen_treatment mixed
_refine_ls_matrix_type full
_refine_ls_number_parameters 1911
_refine_ls_number_reflns 21075
_refine_ls_number_restraints 6
_refine_ls_restrained_S_all 1.047
_refine_ls_R_factor_all 0.0837
_refine_ls_R_factor_gt 0.0554
_refine_ls_shift/su_max 0.002
_refine_ls_shift/su_mean 0.000
_refine_ls_structure_factor_coef Fsqd
_refine_ls_weighting_details 'calc w=1/[\s^2^(Fo^2^)+(0.0826P)^2^+1.5737P] where P=(Fo^2^+2Fc^2^)/3'
_refine_ls_weighting_scheme calc
_refine_ls_wR_factor_gt 0.1356
_refine_ls_wR_factor_ref 0.1590
_reflns_number_gt 14916
_reflns_number_total 21075
_reflns_threshold_expression >2sigma(I)
_cod_data_source_file c3cc44493g.txt
_cod_data_source_block compound_4
_cod_original_sg_symbol_H-M P-1
_cod_database_code 7109886

loop_
_symmetry_equiv_pos_as_xyz
'x, y, z'
'-x, -y, -z'

loop_
_atom_site_label
_atom_site_type_symbol
_atom_site_fract_x
_atom_site_fract_y
_atom_site_fract_z
_atom_site_U_iso_or_equiv
_atom_site_adp_type
_atom_site_occupancy
_atom_site_symmetry_multiplicity
_atom_site_calc_flag
_atom_site_refinement_flags
Pd1 Pd 0.00414(2) 0.87949(2) 0.195601(17) 0.01837(10) Uani 1 1 d .
N1 N -0.1001(2) 0.8842(2) 0.14717(18) 0.0176(8) Uani 1 1 d .
C1 C -0.1076(3) 0.8866(3) 0.0861(2) 0.0226(11) Uani 1 1 d .
H1 H -0.0660 0.8838 0.0689 0.027 Uiso 1 1 calc R
Pd2 Pd -0.09014(3) 0.83031(3) 0.282522(19) 0.02511(11) Uani 1 1 d .
N2 N -0.1513(2) 0.8835(2) 0.23398(18) 0.0181(8) Uani 1 1 d .
C2 C -0.1731(3) 0.8930(3) 0.0471(2) 0.0225(11) Uani 1 1 d .
H2 H -0.1777 0.8922 0.0034 0.027 Uiso 1 1 calc R
N3 N -0.2109(3) 0.9169(3) 0.3783(2) 0.0332(11) Uani 1 1 d .
C3 C -0.2311(3) 0.9004(3) 0.0731(2) 0.0251(11) Uani 1 1 d .
H3 H -0.2759 0.9060 0.0477 0.030 Uiso 1 1 calc R
N4 N 0.2224(3) 0.9925(3) 0.27733(19) 0.0255(9) Uani 1 1 d .
C4 C -0.2248(3) 0.8997(3) 0.1365(2) 0.0207(10) Uani 1 1 d .
N5 N 0.0959(3) 0.8494(3) 0.23837(18) 0.0209(9) Uani 1 1 d .
C5 C -0.1594(3) 0.8884(3) 0.1724(2) 0.0177(10) Uani 1 1 d .
N6 N -0.1051(3) 0.6240(3) 0.1842(2) 0.0302(10) Uani 1 1 d .
C6 C -0.2791(3) 0.9120(3) 0.1682(2) 0.0254(11) Uani 1 1 d .
H6 H -0.3248 0.9180 0.1449 0.031 Uiso 1 1 calc R
N7 N -0.0539(3) 0.7655(3) 0.3351(2) 0.0359(11) Uani 1 1 d .
C7 C -0.2659(3) 0.9152(3) 0.2306(2) 0.0246(11) Uani 1 1 d .
H7 H -0.2991 0.9278 0.2527 0.029 Uiso 1 1 calc R
N8 N 0.0950(3) 0.8840(3) 0.3846(2) 0.0328(11) Uani 1 1 d .
C8 C -0.2016(3) 0.8997(3) 0.2643(2) 0.0226(11) Uani 1 1 d .
N9 N 0.2265(3) 1.0722(3) 0.4263(2) 0.0383(11) Uani 1 1 d .
C9 C -0.1831(3) 0.8967(3) 0.3284(2) 0.0259(11) Uani 1 1 d .
N10 N 0.0906(2) 1.0128(2) 0.20127(18) 0.0194(8) Uani 1 1 d .
C10 C -0.1280(4) 0.8682(4) 0.3509(3) 0.0327(12) Uani 1 1 d .
N11 N 0.1253(2) 0.9579(2) 0.11901(18) 0.0184(8) Uani 1 1 d .
C11 C -0.1220(5) 0.8711(5) 0.4151(3) 0.0577(19) Uani 1 1 d .
H11 H -0.0893 0.8555 0.4431 0.069 Uiso 1 1 calc R
N12 N 0.1035(3) 0.8090(3) 0.02518(19) 0.0256(9) Uani 1 1 d .
C12 C -0.1730(5) 0.9010(5) 0.4295(3) 0.062(2) Uani 1 1 d .
H12 H -0.1809 0.9097 0.4705 0.075 Uiso 1 1 calc R
C13 C -0.2650(4) 0.9542(4) 0.3802(3) 0.0356(13) Uani 1 1 d .
H13A H -0.3271 0.9101 0.3491 0.053 Uiso 1 1 calc R
H13B H -0.2395 1.0069 0.3679 0.053 Uiso 1 1 calc R
H13C H -0.2645 0.9704 0.4250 0.053 Uiso 1 1 calc R
C14 C 0.3113(3) 1.0488(4) 0.3066(2) 0.0317(12) Uani 1 1 d .
H14 H 0.3361 1.1094 0.3125 0.038 Uiso 1 1 calc R
C15 C 0.3713(4) 1.0250(4) 0.3296(3) 0.0348(13) Uani 1 1 d .
H15 H 0.4342 1.0684 0.3511 0.042 Uiso 1 1 calc R
C16 C 0.3360(4) 0.9372(4) 0.3198(3) 0.0351(14) Uani 1 1 d .
H16 H 0.3747 0.9186 0.3338 0.042 Uiso 1 1 calc R
C17 C 0.2429(3) 0.8753(4) 0.2892(2) 0.0271(12) Uani 1 1 d .
C18 C 0.1882(3) 0.9065(3) 0.2683(2) 0.0245(11) Uani 1 1 d .
C19 C 0.1996(4) 0.7836(4) 0.2781(3) 0.0350(13) Uani 1 1 d .
H19 H 0.2346 0.7607 0.2902 0.042 Uiso 1 1 calc R
C20 C 0.1095(4) 0.7290(4) 0.2507(2) 0.0302(12) Uani 1 1 d .
H20 H 0.0809 0.6679 0.2445 0.036 Uiso 1 1 calc R
C21 C 0.0566(3) 0.7624(3) 0.2307(2) 0.0233(11) Uani 1 1 d .
C22 C -0.0401(3) 0.7128(3) 0.2017(2) 0.0258(11) Uani 1 1 d .
C23 C -0.0815(3) 0.7557(3) 0.1860(2) 0.0226(11) Uani 1 1 d .
C24 C -0.1750(3) 0.6903(3) 0.1556(3) 0.0291(12) Uani 1 1 d .
H24 H -0.2207 0.6994 0.1379 0.035 Uiso 1 1 calc R
C25 C -0.1879(4) 0.6112(3) 0.1566(3) 0.0335(13) Uani 1 1 d .
H25 H -0.2446 0.5563 0.1407 0.040 Uiso 1 1 calc R
C26 C -0.0951(4) 0.5531(4) 0.1942(3) 0.0426(15) Uani 1 1 d .
H26A H -0.0623 0.5436 0.1679 0.064 Uiso 1 1 calc R
H26B H -0.1548 0.4985 0.1802 0.064 Uiso 1 1 calc R
H26C H -0.0614 0.5699 0.2411 0.064 Uiso 1 1 calc R
C27 C -0.1199(5) 0.6842(4) 0.3271(3) 0.0432(15) Uani 1 1 d .
H27 H -0.1801 0.6625 0.3011 0.052 Uiso 1 1 calc R
C28 C -0.1038(5) 0.6295(5) 0.3554(3) 0.0531(17) Uani 1 1 d .
H28 H -0.1527 0.5731 0.3506 0.064 Uiso 1 1 calc R
C29 C -0.0179(5) 0.6577(5) 0.3899(3) 0.0554(19) Uani 1 1 d .
H29 H -0.0060 0.6202 0.4077 0.066 Uiso 1 1 calc R
C30 C 0.0534(4) 0.7428(4) 0.3990(3) 0.0405(15) Uani 1 1 d .
C31 C 0.0332(4) 0.7987(4) 0.3736(3) 0.0348(13) Uani 1 1 d .
C32 C 0.1455(5) 0.7797(5) 0.4342(3) 0.0504(18) Uani 1 1 d .
H32 H 0.1636 0.7445 0.4497 0.061 Uiso 1 1 calc R
C33 C 0.2080(4) 0.8663(5) 0.4457(3) 0.0463(16) Uani 1 1 d .
H33 H 0.2699 0.8915 0.4696 0.056 Uiso 1 1 calc R
C34 C 0.1810(4) 0.9188(4) 0.4221(3) 0.0378(14) Uani 1 1 d .
C35 C 0.2466(4) 1.0115(4) 0.4390(3) 0.0395(15) Uani 1 1 d .
C36 C 0.3401(4) 1.0609(5) 0.4723(3) 0.0509(17) Uani 1 1 d .
H36 H 0.3737 1.0379 0.4881 0.061 Uiso 1 1 calc R
C37 C 0.3763(4) 1.1491(5) 0.4786(3) 0.0547(18) Uani 1 1 d .
H37 H 0.4382 1.1963 0.4987 0.066 Uiso 1 1 calc R
C38 C 0.3053(4) 1.1551(5) 0.4501(3) 0.0505(17) Uani 1 1 d .
H38 H 0.3101 1.2076 0.4473 0.061 Uiso 1 1 calc R
C39 C 0.1394(4) 1.0565(4) 0.3938(3) 0.0431(15) Uani 1 1 d .
H39A H 0.1466 1.1131 0.3964 0.065 Uiso 1 1 calc R
H39B H 0.0987 1.0268 0.4156 0.065 Uiso 1 1 calc R
H39C H 0.1142 1.0189 0.3473 0.065 Uiso 1 1 calc R
C40 C 0.1002(3) 1.0802(3) 0.2448(2) 0.0249(11) Uani 1 1 d .
H40 H 0.0597 1.0674 0.2674 0.030 Uiso 1 1 calc R
C41 C 0.1670(4) 1.1690(3) 0.2588(2) 0.0311(12) Uani 1 1 d .
H41 H 0.1720 1.2150 0.2906 0.037 Uiso 1 1 calc R
C42 C 0.2247(4) 1.1884(3) 0.2262(3) 0.0312(12) Uani 1 1 d .
H42 H 0.2713 1.2482 0.2358 0.037 Uiso 1 1 calc R
C43 C 0.2151(3) 1.1194(3) 0.1780(2) 0.0239(11) Uani 1 1 d .
C44 C 0.1451(3) 1.0313(3) 0.1660(2) 0.0201(10) Uani 1 1 d .
C45 C 0.2693(3) 1.1301(3) 0.1398(2) 0.0260(11) Uani 1 1 d .
H45 H 0.3179 1.1876 0.1463 0.031 Uiso 1 1 calc R
C46 C 0.2520(3) 1.0594(3) 0.0947(2) 0.0248(11) Uani 1 1 d .
H46 H 0.2890 1.0667 0.0697 0.030 Uiso 1 1 calc R
C47 C 0.1779(3) 0.9723(3) 0.0836(2) 0.0211(10) Uani 1 1 d .
C48 C 0.1582(3) 0.8977(3) 0.0321(2) 0.0239(11) Uani 1 1 d .
C49 C 0.1857(4) 0.8980(4) -0.0215(2) 0.0303(12) Uani 1 1 d .
H49 H 0.2237 0.9490 -0.0303 0.036 Uiso 1 1 calc R
C50 C 0.1479(4) 0.8103(4) -0.0599(3) 0.0362(14) Uani 1 1 d .
H50 H 0.1553 0.7910 -0.0995 0.043 Uiso 1 1 calc R
C51 C 0.0988(4) 0.7576(3) -0.0304(2) 0.0313(12) Uani 1 1 d .
H51 H 0.0663 0.6948 -0.0459 0.038 Uiso 1 1 calc R
C52 C 0.0686(4) 0.7754(3) 0.0736(3) 0.0321(12) Uani 1 1 d .
H52A H 0.0181 0.7808 0.0733 0.048 Uiso 1 1 calc R
H52B H 0.1163 0.8098 0.1177 0.048 Uiso 1 1 calc R
H52C H 0.0479 0.7130 0.0624 0.048 Uiso 1 1 calc R
F1A F 0.53656(18) 0.77786(17) 0.31171(14) 0.0300(7) Uani 1 1 d .
N1A N 0.3058(3) 0.4960(3) 0.2259(2) 0.0229(9) Uani 1 1 d D
H1A1 H 0.298(4) 0.449(3) 0.244(3) 0.048(17) Uiso 1 1 d D
H1A2 H 0.271(3) 0.515(4) 0.243(3) 0.060(19) Uiso 1 1 d D
C1A C 0.4073(3) 0.6587(3) 0.3188(2) 0.0242(11) Uani 1 1 d .
B1A B 0.4093(4) 0.5770(4) 0.2733(3) 0.0224(12) Uani 1 1 d .
F2A F 0.5235(2) 0.90084(18) 0.38091(14) 0.0362(7) Uani 1 1 d .
N2A N 0.7168(3) 0.2005(3) 0.23119(19) 0.0206(9) Uani 1 1 d D
H2A1 H 0.745(3) 0.235(3) 0.2052(19) 0.021(12) Uiso 1 1 d D
H2A2 H 0.715(3) 0.1462(18) 0.217(2) 0.015(12) Uiso 1 1 d D
C2A C 0.4677(3) 0.7489(3) 0.3332(2) 0.0265(11) Uani 1 1 d .
B2A B 0.2556(4) 0.4451(4) 0.1465(3) 0.0211(12) Uani 1 1 d .
F3A F 0.3948(2) 0.85620(19) 0.43428(14) 0.0383(7) Uani 1 1 d .
C3A C 0.4642(3) 0.8149(3) 0.3710(2) 0.0273(11) Uani 1 1 d .
B3A B 0.7987(4) 0.2605(4) 0.3039(3) 0.0222(12) Uani 1 1 d .
F4A F 0.27586(19) 0.68295(19) 0.41400(14) 0.0344(7) Uani 1 1 d .
C4A C 0.3993(4) 0.7930(3) 0.3981(2) 0.0289(12) Uani 1 1 d .
B4A B 0.6114(4) 0.1658(4) 0.2035(3) 0.0227(12) Uani 1 1 d .
F5A F 0.28548(18) 0.55624(17) 0.34245(14) 0.0299(7) Uani 1 1 d .
C5A C 0.3387(3) 0.7051(3) 0.3874(2) 0.0263(11) Uani 1 1 d .
F6A F 0.3188(2) 0.40422(18) 0.30869(15) 0.0341(7) Uani 1 1 d .
C6A C 0.3457(3) 0.6422(3) 0.3496(2) 0.0253(11) Uani 1 1 d .
F7A F 0.4007(2) 0.3726(2) 0.40244(16) 0.0460(9) Uani 1 1 d .
C7A C 0.4505(3) 0.5465(3) 0.3308(2) 0.0246(11) Uani 1 1 d .
F8A F 0.5785(2) 0.4928(2) 0.48114(15) 0.0497(9) Uani 1 1 d .
C8A C 0.4078(3) 0.4687(3) 0.3448(2) 0.0280(12) Uani 1 1 d .
F9A F 0.6694(2) 0.6508(2) 0.46460(16) 0.0507(9) Uani 1 1 d .
C9A C 0.4486(4) 0.4510(4) 0.3936(3) 0.0347(13) Uani 1 1 d .
F10A F 0.59041(19) 0.68509(19) 0.36892(15) 0.0381(7) Uani 1 1 d .
C10A C 0.5364(4) 0.5101(4) 0.4328(3) 0.0366(14) Uani 1 1 d .
F11A F 0.40050(18) 0.67831(18) 0.18855(14) 0.0301(7) Uani 1 1 d .
C11A C 0.5822(4) 0.5899(4) 0.4249(3) 0.0371(13) Uani 1 1 d .
F12A F 0.5058(2) 0.7403(2) 0.12046(15) 0.0429(8) Uani 1 1 d .
C12A C 0.5400(4) 0.6053(4) 0.3749(3) 0.0326(12) Uani 1 1 d .
F13A F 0.6306(2) 0.7021(2) 0.11810(17) 0.0484(9) Uani 1 1 d .
C13A C 0.4703(3) 0.6086(3) 0.2281(2) 0.0228(11) Uani 1 1 d .
F14A F 0.6462(2) 0.5976(2) 0.18424(18) 0.0508(9) Uani 1 1 d .
C14A C 0.4623(3) 0.6582(3) 0.1902(2) 0.0267(11) Uani 1 1 d .
F15A F 0.54548(19) 0.5378(2) 0.25360(15) 0.0356(7) Uani 1 1 d .
C15A C 0.5150(4) 0.6900(3) 0.1542(3) 0.0331(13) Uani 1 1 d .
F16A F 0.24020(19) 0.59945(18) 0.20653(14) 0.0310(7) Uani 1 1 d .
C16A C 0.5777(4) 0.6705(3) 0.1528(3) 0.0340(13) Uani 1 1 d .
F17A F 0.1572(2) 0.65766(19) 0.13836(15) 0.0373(7) Uani 1 1 d .
C17A C 0.5863(3) 0.6192(4) 0.1866(3) 0.0341(13) Uani 1 1 d .
F18A F 0.07414(19) 0.58033(19) 0.00408(15) 0.0384(8) Uani 1 1 d .
C18A C 0.5340(3) 0.5899(3) 0.2236(3) 0.0297(12) Uani 1 1 d .
F19A F 0.0721(2) 0.43888(19) -0.05929(14) 0.0381(7) Uani 1 1 d .
C19A C 0.2068(3) 0.4874(3) 0.1105(2) 0.0216(10) Uani 1 1 d .
F20A F 0.15296(18) 0.37647(18) 0.00804(13) 0.0284(6) Uani 1 1 d .
C20A C 0.2017(3) 0.5581(3) 0.1407(2) 0.0245(11) Uani 1 1 d .
F21A F 0.12898(18) 0.41020(17) 0.21299(14) 0.0289(7) Uani 1 1 d .
C21A C 0.1582(3) 0.5893(3) 0.1060(3) 0.0265(11) Uani 1 1 d .
F22A F -0.00240(19) 0.25581(19) 0.20853(14) 0.0343(7) Uani 1 1 d .
C22A C 0.1162(3) 0.5506(3) 0.0386(3) 0.0273(12) Uani 1 1 d .
F23A F -0.04017(18) 0.10008(17) 0.12861(14) 0.0320(7) Uani 1 1 d .
C23A C 0.1159(3) 0.4785(3) 0.0066(2) 0.0279(12) Uani 1 1 d .
F24A F 0.05507(19) 0.10587(17) 0.04993(14) 0.0329(7) Uani 1 1 d .
C24A C 0.1582(3) 0.4490(3) 0.0422(2) 0.0240(11) Uani 1 1 d .
F25A F 0.18759(19) 0.25751(18) 0.05414(14) 0.0319(7) Uani 1 1 d .
C25A C 0.1700(3) 0.3441(3) 0.1370(2) 0.0204(10) Uani 1 1 d .
F26A F 0.34790(18) 0.36502(18) 0.18988(14) 0.0301(7) Uani 1 1 d .
C26A C 0.1155(3) 0.3350(3) 0.1731(2) 0.0224(11) Uani 1 1 d .
F27A F 0.4483(2) 0.3292(2) 0.13819(16) 0.0406(8) Uani 1 1 d .
C27A C 0.0466(3) 0.2574(3) 0.1715(2) 0.0241(11) Uani 1 1 d .
F28A F 0.4769(2) 0.3712(2) 0.03041(18) 0.0498(9) Uani 1 1 d .
C28A C 0.0262(3) 0.1788(3) 0.1306(2) 0.0249(11) Uani 1 1 d .
F29A F 0.4080(2) 0.4596(2) -0.01863(15) 0.0399(8) Uani 1 1 d .
C29A C 0.0746(3) 0.1819(3) 0.0912(2) 0.0252(11) Uani 1 1 d .
F30A F 0.32340(18) 0.51032(18) 0.03938(14) 0.0292(7) Uani 1 1 d .
C30A C 0.1443(3) 0.2626(3) 0.0954(2) 0.0222(11) Uani 1 1 d .
F31A F 0.83453(18) 0.30598(18) 0.18029(13) 0.0274(6) Uani 1 1 d .
C31A C 0.3255(3) 0.4351(3) 0.1157(2) 0.0216(10) Uani 1 1 d .
F32A F 0.98349(19) 0.43853(19) 0.18252(14) 0.0324(7) Uani 1 1 d .
C32A C 0.3628(3) 0.3919(3) 0.1384(2) 0.0251(11) Uani 1 1 d .
F33A F 1.1212(2) 0.5618(2) 0.29825(16) 0.0441(8) Uani 1 1 d .
C33A C 0.4149(3) 0.3720(3) 0.1125(3) 0.0286(12) Uani 1 1 d .
F34A F 1.1060(2) 0.5410(2) 0.41524(15) 0.0476(9) Uani 1 1 d .
C34A C 0.4300(4) 0.3939(3) 0.0585(3) 0.0343(13) Uani 1 1 d .
F35A F 0.9584(2) 0.40450(19) 0.41474(13) 0.0365(7) Uani 1 1 d .
C35A C 0.3956(3) 0.4375(3) 0.0341(3) 0.0289(12) Uani 1 1 d .
F36A F 0.86736(19) 0.25019(19) 0.43991(13) 0.0306(7) Uani 1 1 d .
C36A C 0.3481(3) 0.4605(3) 0.0646(2) 0.0254(11) Uani 1 1 d .
F37A F 0.95351(19) 0.1739(2) 0.46869(14) 0.0342(7) Uani 1 1 d .
C37A C 0.8859(3) 0.3474(3) 0.2988(2) 0.0220(10) Uani 1 1 d .
F38A F 0.99060(19) 0.09480(19) 0.37457(15) 0.0344(7) Uani 1 1 d .
C38A C 0.8987(3) 0.3612(3) 0.2413(2) 0.0227(11) Uani 1 1 d .
F39A F 0.92983(18) 0.08696(18) 0.24848(14) 0.0281(6) Uani 1 1 d .
C39A C 0.9770(3) 0.4304(3) 0.2405(3) 0.0279(12) Uani 1 1 d .
F40A F 0.83475(17) 0.15430(17) 0.21582(12) 0.0245(6) Uani 1 1 d .
C40A C 1.0470(3) 0.4925(3) 0.2989(3) 0.0314(12) Uani 1 1 d .
F41A F 0.68352(19) 0.14277(19) 0.36132(14) 0.0324(7) Uani 1 1 d .
C41A C 1.0381(3) 0.4826(3) 0.3567(3) 0.0325(12) Uani 1 1 d .
F42A F 0.6093(2) 0.1799(3) 0.44119(16) 0.0507(9) Uani 1 1 d .
C42A C 0.9604(4) 0.4107(3) 0.3553(2) 0.0293(12) Uani 1 1 d .
F43A F 0.6402(3) 0.3446(3) 0.48174(18) 0.0708(13) Uani 1 1 d .
C43A C 0.8435(3) 0.2055(3) 0.3250(2) 0.0216(10) Uani 1 1 d .
F44A F 0.7496(3) 0.4708(3) 0.44038(18) 0.0694(12) Uani 1 1 d .
C44A C 0.8778(3) 0.2076(3) 0.3886(2) 0.0225(11) Uani 1 1 d .
F45A F 0.8238(2) 0.4365(2) 0.36109(15) 0.0399(8) Uani 1 1 d .
C45A C 0.9242(3) 0.1702(3) 0.4061(2) 0.0244(11) Uani 1 1 d .
F46A F 0.65660(17) 0.03810(17) 0.24384(13) 0.0262(6) Uani 1 1 d .
C46A C 0.9425(3) 0.1293(3) 0.3582(2) 0.0258(11) Uani 1 1 d .
F47A F 0.53969(19) -0.11832(18) 0.24315(14) 0.0313(7) Uani 1 1 d .
C47A C 0.9118(3) 0.1254(3) 0.2953(2) 0.0240(11) Uani 1 1 d .
F48A F 0.36019(19) -0.18360(19) 0.20391(15) 0.0382(7) Uani 1 1 d .
C48A C 0.8631(3) 0.1619(3) 0.2797(2) 0.0188(10) Uani 1 1 d .
F49A F 0.30131(18) -0.0857(2) 0.16104(15) 0.0388(8) Uani 1 1 d .
C49A C 0.7589(3) 0.2871(3) 0.3566(2) 0.0265(11) Uani 1 1 d .
F50A F 0.41862(18) 0.0735(2) 0.16205(14) 0.0331(7) Uani 1 1 d .
C50A C 0.7032(3) 0.2259(4) 0.3801(2) 0.0296(12) Uani 1 1 d .
F51A F 0.5049(2) 0.1692(2) 0.29218(15) 0.0365(7) Uani 1 1 d .
C51A C 0.6642(4) 0.2439(4) 0.4223(3) 0.0397(14) Uani 1 1 d .
F52A F 0.4955(3) 0.3042(3) 0.34170(18) 0.0633(11) Uani 1 1 d .
C52A C 0.6797(5) 0.3266(5) 0.4431(3) 0.0472(17) Uani 1 1 d .
F53A F 0.5923(3) 0.4600(3) 0.32388(19) 0.0705(13) Uani 1 1 d .
C53A C 0.7349(5) 0.3899(4) 0.4225(3) 0.0467(16) Uani 1 1 d .
F54A F 0.6937(3) 0.4751(2) 0.24813(16) 0.0499(9) Uani 1 1 d .
C54A C 0.7729(4) 0.3699(4) 0.3803(2) 0.0316(12) Uani 1 1 d .
F55A F 0.70385(19) 0.34009(18) 0.19739(14) 0.0306(7) Uani 1 1 d .
C55A C 0.5449(3) 0.0685(3) 0.2071(2) 0.0234(11) Uani 1 1 d .
F56A F 0.49243(19) 0.2089(2) 0.11724(14) 0.0332(7) Uani 1 1 d .
C56A C 0.5692(3) 0.0131(3) 0.2253(2) 0.0245(11) Uani 1 1 d .
F57A F 0.44796(19) 0.17521(19) -0.01014(14) 0.0352(7) Uani 1 1 d .
C57A C 0.5096(3) -0.0701(3) 0.2241(2) 0.0252(11) Uani 1 1 d .
F58A F 0.50881(19) 0.09777(19) -0.08106(13) 0.0351(7) Uani 1 1 d .
C58A C 0.4186(3) -0.1036(3) 0.2039(2) 0.0281(12) Uani 1 1 d .
F59A F 0.61531(18) 0.04957(18) -0.01964(13) 0.0305(7) Uani 1 1 d .
C59A C 0.3900(3) -0.0535(3) 0.1828(2) 0.0277(12) Uani 1 1 d .
F60A F 0.65952(17) 0.07822(17) 0.10891(13) 0.0251(6) Uani 1 1 d .
C60A C 0.4518(3) 0.0284(3) 0.1840(2) 0.0273(12) Uani 1 1 d .
C61A C 0.6029(3) 0.2454(3) 0.2396(2) 0.0241(11) Uani 1 1 d .
C62A C 0.5517(4) 0.2422(4) 0.2774(3) 0.0318(13) Uani 1 1 d .
C63A C 0.5449(4) 0.3117(4) 0.3038(3) 0.0435(16) Uani 1 1 d .
C64A C 0.5928(5) 0.3902(4) 0.2949(3) 0.0485(17) Uani 1 1 d .
C65A C 0.6462(4) 0.3989(4) 0.2584(3) 0.0370(14) Uani 1 1 d .
C66A C 0.6498(3) 0.3276(3) 0.2326(2) 0.0265(11) Uani 1 1 d .
C67A C 0.5823(3) 0.1489(3) 0.1227(2) 0.0208(10) Uani 1 1 d .
C68A C 0.5264(3) 0.1692(3) 0.0871(2) 0.0245(11) Uani 1 1 d .
C69A C 0.5026(3) 0.1533(3) 0.0203(2) 0.0280(12) Uani 1 1 d .
C70A C 0.5330(3) 0.1139(3) -0.0158(2) 0.0261(11) Uani 1 1 d .
C71A C 0.5870(3) 0.0912(3) 0.0152(2) 0.0250(11) Uani 1 1 d .
C72A C 0.6090(3) 0.1077(3) 0.0823(2) 0.0222(11) Uani 1 1 d .
Cl1S Cl 0.27561(14) 0.74105(14) 0.03294(14) 0.0955(8) Uani 1 1 d .
C1S C 0.3244(6) 0.6816(6) 0.0229(5) 0.101(3) Uani 1 1 d .
H1S1 H 0.3895 0.7226 0.0501 0.121 Uiso 1 1 calc R
H1S2 H 0.2994 0.6353 0.0424 0.121 Uiso 1 1 calc R
Cl2S Cl 0.3148(2) 0.63306(14) -0.05092(12) 0.1203(11) Uani 1 1 d .
C2S C 0.2000(5) 0.3815(5) 0.4302(3) 0.081(3) Uani 1 1 d .
H2S1 H 0.2276 0.4456 0.4513 0.097 Uiso 1 1 calc R
H2S2 H 0.2487 0.3729 0.4289 0.097 Uiso 1 1 calc R
Cl3S Cl 0.14396(14) 0.32389(18) 0.47709(11) 0.1194(11) Uani 1 1 d .
Cl4S Cl 0.12461(11) 0.34342(11) 0.34976(8) 0.0540(4) Uani 1 1 d .

loop_
_atom_site_aniso_label
_atom_site_aniso_U_11
_atom_site_aniso_U_22
_atom_site_aniso_U_33
_atom_site_aniso_U_23
_atom_site_aniso_U_13
_atom_site_aniso_U_12
Pd1 0.0197(2) 0.0204(2) 0.0225(2) 0.01106(16) 0.01143(16) 0.01365(17)
N1 0.018(2) 0.016(2) 0.021(2) 0.0050(17) 0.0101(17) 0.0094(17)
C1 0.022(3) 0.020(3) 0.022(3) 0.006(2) 0.009(2) 0.010(2)
Pd2 0.0310(2) 0.0305(2) 0.0267(2) 0.01568(18) 0.01696(18) 0.0213(2)
N2 0.017(2) 0.016(2) 0.022(2) 0.0061(17) 0.0106(17) 0.0091(17)
C2 0.027(3) 0.021(3) 0.020(2) 0.007(2) 0.010(2) 0.013(2)
N3 0.034(3) 0.050(3) 0.024(2) 0.011(2) 0.018(2) 0.027(2)
C3 0.023(3) 0.024(3) 0.027(3) 0.008(2) 0.004(2) 0.014(2)
N4 0.020(2) 0.032(2) 0.029(2) 0.017(2) 0.0116(19) 0.016(2)
C4 0.018(2) 0.014(2) 0.029(3) 0.007(2) 0.009(2) 0.008(2)
N5 0.024(2) 0.026(2) 0.021(2) 0.0105(18) 0.0106(18) 0.0177(19)
C5 0.016(2) 0.012(2) 0.026(3) 0.007(2) 0.009(2) 0.008(2)
N6 0.040(3) 0.019(2) 0.039(3) 0.016(2) 0.021(2) 0.018(2)
C6 0.021(3) 0.025(3) 0.031(3) 0.009(2) 0.010(2) 0.013(2)
N7 0.056(3) 0.049(3) 0.031(3) 0.025(2) 0.027(2) 0.041(3)
C7 0.018(3) 0.023(3) 0.034(3) 0.007(2) 0.014(2) 0.012(2)
N8 0.041(3) 0.053(3) 0.026(2) 0.023(2) 0.019(2) 0.035(3)
C8 0.019(2) 0.013(2) 0.032(3) 0.006(2) 0.013(2) 0.006(2)
N9 0.043(3) 0.056(3) 0.027(2) 0.016(2) 0.015(2) 0.034(3)
C9 0.025(3) 0.028(3) 0.028(3) 0.010(2) 0.016(2) 0.015(2)
N10 0.019(2) 0.023(2) 0.024(2) 0.0120(18) 0.0111(17) 0.0142(18)
C10 0.032(3) 0.043(3) 0.028(3) 0.014(3) 0.018(2) 0.022(3)
N11 0.022(2) 0.025(2) 0.021(2) 0.0135(18) 0.0108(17) 0.0188(19)
C11 0.080(5) 0.101(6) 0.046(4) 0.048(4) 0.042(4) 0.071(5)
N12 0.032(2) 0.027(2) 0.022(2) 0.0064(18) 0.0095(19) 0.019(2)
C12 0.087(5) 0.108(6) 0.038(4) 0.036(4) 0.045(4) 0.072(5)
C13 0.028(3) 0.040(3) 0.034(3) 0.003(3) 0.018(3) 0.017(3)
C14 0.026(3) 0.044(3) 0.029(3) 0.021(3) 0.013(2) 0.017(3)
C15 0.028(3) 0.057(4) 0.033(3) 0.029(3) 0.019(2) 0.025(3)
C16 0.032(3) 0.066(4) 0.036(3) 0.034(3) 0.022(3) 0.037(3)
C17 0.031(3) 0.044(3) 0.026(3) 0.022(2) 0.018(2) 0.028(3)
C18 0.021(3) 0.040(3) 0.025(3) 0.019(2) 0.013(2) 0.021(2)
C19 0.047(4) 0.053(4) 0.036(3) 0.030(3) 0.024(3) 0.040(3)
C20 0.045(3) 0.035(3) 0.031(3) 0.019(3) 0.022(3) 0.031(3)
C21 0.033(3) 0.032(3) 0.023(3) 0.014(2) 0.015(2) 0.026(3)
C22 0.028(3) 0.022(3) 0.029(3) 0.010(2) 0.014(2) 0.014(2)
C23 0.026(3) 0.024(3) 0.026(3) 0.011(2) 0.016(2) 0.016(2)
C24 0.030(3) 0.026(3) 0.040(3) 0.017(2) 0.018(2) 0.017(2)
C25 0.034(3) 0.019(3) 0.048(3) 0.015(3) 0.021(3) 0.012(2)
C26 0.056(4) 0.027(3) 0.048(4) 0.015(3) 0.017(3) 0.026(3)
C27 0.065(4) 0.042(4) 0.036(3) 0.025(3) 0.025(3) 0.033(3)
C28 0.077(5) 0.056(4) 0.049(4) 0.036(3) 0.031(4) 0.044(4)
C29 0.112(6) 0.062(5) 0.044(4) 0.039(4) 0.045(4) 0.069(5)
C30 0.069(4) 0.063(4) 0.031(3) 0.028(3) 0.034(3) 0.054(4)
C31 0.052(4) 0.059(4) 0.025(3) 0.027(3) 0.025(3) 0.044(3)
C32 0.088(5) 0.093(6) 0.040(4) 0.043(4) 0.044(4) 0.082(5)
C33 0.056(4) 0.085(5) 0.037(3) 0.034(3) 0.027(3) 0.056(4)
C34 0.050(4) 0.070(4) 0.025(3) 0.025(3) 0.027(3) 0.047(4)
C35 0.046(4) 0.071(4) 0.027(3) 0.023(3) 0.019(3) 0.045(4)
C36 0.048(4) 0.089(6) 0.026(3) 0.020(3) 0.012(3) 0.046(4)
C37 0.038(4) 0.071(5) 0.039(4) 0.013(4) 0.007(3) 0.025(4)
C38 0.044(4) 0.059(4) 0.030(3) 0.005(3) 0.008(3) 0.022(4)
C39 0.045(4) 0.054(4) 0.040(3) 0.018(3) 0.013(3) 0.035(3)
C40 0.026(3) 0.029(3) 0.029(3) 0.012(2) 0.012(2) 0.020(2)
C41 0.043(3) 0.021(3) 0.030(3) 0.006(2) 0.008(3) 0.021(3)
C42 0.039(3) 0.019(3) 0.034(3) 0.013(2) 0.009(3) 0.016(3)
C43 0.022(3) 0.021(3) 0.028(3) 0.012(2) 0.007(2) 0.011(2)
C44 0.019(2) 0.022(3) 0.026(3) 0.014(2) 0.008(2) 0.015(2)
C45 0.021(3) 0.023(3) 0.026(3) 0.015(2) 0.004(2) 0.007(2)
C46 0.025(3) 0.031(3) 0.029(3) 0.019(2) 0.016(2) 0.018(2)
C47 0.020(2) 0.024(3) 0.025(3) 0.014(2) 0.008(2) 0.014(2)
C48 0.026(3) 0.027(3) 0.029(3) 0.016(2) 0.013(2) 0.018(2)
C49 0.036(3) 0.041(3) 0.031(3) 0.020(3) 0.021(2) 0.027(3)
C50 0.057(4) 0.050(4) 0.031(3) 0.020(3) 0.026(3) 0.043(3)
C51 0.042(3) 0.026(3) 0.031(3) 0.005(2) 0.010(3) 0.025(3)
C52 0.040(3) 0.018(3) 0.039(3) 0.012(2) 0.022(3) 0.013(3)
F1A 0.0278(16) 0.0206(15) 0.0380(17) 0.0113(13) 0.0129(14) 0.0104(13)
N1A 0.020(2) 0.021(2) 0.026(2) 0.0094(19) 0.0107(18) 0.0093(19)
C1A 0.023(3) 0.026(3) 0.029(3) 0.014(2) 0.012(2) 0.016(2)
B1A 0.016(3) 0.020(3) 0.030(3) 0.011(2) 0.010(2) 0.008(2)
F2A 0.0444(19) 0.0177(15) 0.0396(18) 0.0107(13) 0.0141(15) 0.0133(15)
N2A 0.020(2) 0.023(2) 0.022(2) 0.0091(18) 0.0108(18) 0.0127(19)
C2A 0.026(3) 0.027(3) 0.029(3) 0.013(2) 0.009(2) 0.015(2)
B2A 0.018(3) 0.020(3) 0.020(3) 0.004(2) 0.010(2) 0.008(2)
F3A 0.050(2) 0.0348(18) 0.0353(17) 0.0085(14) 0.0139(15) 0.0294(17)
C3A 0.028(3) 0.019(3) 0.027(3) 0.007(2) 0.003(2) 0.012(2)
B3A 0.026(3) 0.025(3) 0.022(3) 0.008(2) 0.012(2) 0.018(3)
F4A 0.0311(17) 0.0398(18) 0.0347(17) 0.0082(14) 0.0166(14) 0.0214(15)
C4A 0.040(3) 0.029(3) 0.021(3) 0.007(2) 0.005(2) 0.026(3)
B4A 0.025(3) 0.026(3) 0.029(3) 0.013(3) 0.016(3) 0.018(3)
F5A 0.0274(16) 0.0195(15) 0.0398(17) 0.0108(13) 0.0186(14) 0.0085(13)
C5A 0.027(3) 0.034(3) 0.027(3) 0.013(2) 0.012(2) 0.021(3)
F6A 0.0401(18) 0.0285(16) 0.0459(18) 0.0240(15) 0.0268(15) 0.0192(15)
C6A 0.023(3) 0.020(3) 0.031(3) 0.009(2) 0.007(2) 0.012(2)
F7A 0.076(2) 0.050(2) 0.055(2) 0.0401(18) 0.0458(19) 0.047(2)
C7A 0.028(3) 0.020(3) 0.031(3) 0.010(2) 0.015(2) 0.016(2)
F8A 0.078(3) 0.075(3) 0.0340(18) 0.0302(18) 0.0241(18) 0.063(2)
C8A 0.031(3) 0.030(3) 0.030(3) 0.013(2) 0.017(2) 0.019(3)
F9A 0.046(2) 0.054(2) 0.045(2) 0.0128(17) 0.0011(17) 0.0321(19)
C9A 0.059(4) 0.038(3) 0.035(3) 0.023(3) 0.030(3) 0.037(3)
F10A 0.0275(17) 0.0281(17) 0.0468(19) 0.0130(15) 0.0037(14) 0.0120(14)
C10A 0.054(4) 0.061(4) 0.020(3) 0.020(3) 0.016(3) 0.046(4)
F11A 0.0270(16) 0.0267(16) 0.0361(17) 0.0154(13) 0.0090(13) 0.0144(14)
C11A 0.043(4) 0.043(4) 0.032(3) 0.012(3) 0.014(3) 0.029(3)
F12A 0.056(2) 0.0319(17) 0.0418(19) 0.0248(15) 0.0219(16) 0.0200(17)
C12A 0.041(3) 0.034(3) 0.033(3) 0.014(3) 0.016(3) 0.026(3)
F13A 0.052(2) 0.0388(19) 0.062(2) 0.0273(17) 0.0452(19) 0.0183(17)
C13A 0.017(2) 0.018(2) 0.031(3) 0.007(2) 0.008(2) 0.009(2)
F14A 0.043(2) 0.056(2) 0.081(3) 0.035(2) 0.0452(19) 0.0331(19)
C14A 0.025(3) 0.018(3) 0.032(3) 0.007(2) 0.011(2) 0.009(2)
F15A 0.0353(17) 0.0419(18) 0.0520(19) 0.0282(16) 0.0258(15) 0.0287(16)
C15A 0.041(3) 0.018(3) 0.032(3) 0.012(2) 0.017(3) 0.009(3)
F16A 0.0349(17) 0.0247(16) 0.0338(17) 0.0065(13) 0.0155(14) 0.0170(14)
C16A 0.033(3) 0.026(3) 0.037(3) 0.012(3) 0.023(3) 0.008(3)
F17A 0.0374(18) 0.0276(17) 0.054(2) 0.0103(15) 0.0188(15) 0.0239(15)
C17A 0.026(3) 0.033(3) 0.048(3) 0.013(3) 0.022(3) 0.016(3)
F18A 0.0258(16) 0.0309(17) 0.059(2) 0.0242(16) 0.0104(15) 0.0158(14)
C18A 0.023(3) 0.026(3) 0.037(3) 0.014(2) 0.012(2) 0.011(2)
F19A 0.0367(18) 0.0338(17) 0.0351(18) 0.0156(15) 0.0089(14) 0.0147(15)
C19A 0.017(2) 0.018(2) 0.032(3) 0.011(2) 0.017(2) 0.008(2)
F20A 0.0322(16) 0.0267(16) 0.0294(15) 0.0087(13) 0.0144(13) 0.0177(14)
C20A 0.020(3) 0.020(3) 0.032(3) 0.009(2) 0.013(2) 0.009(2)
F21A 0.0242(15) 0.0218(15) 0.0384(17) 0.0049(13) 0.0186(13) 0.0106(13)
C21A 0.021(3) 0.019(3) 0.043(3) 0.011(2) 0.017(2) 0.011(2)
F22A 0.0266(16) 0.0346(17) 0.0381(17) 0.0103(14) 0.0218(14) 0.0115(14)
C22A 0.018(3) 0.021(3) 0.047(3) 0.019(3) 0.014(2) 0.010(2)
F23A 0.0264(16) 0.0204(15) 0.0403(17) 0.0142(13) 0.0147(14) 0.0052(13)
C23A 0.020(3) 0.027(3) 0.023(3) 0.009(2) 0.007(2) 0.005(2)
F24A 0.0320(17) 0.0193(15) 0.0403(18) 0.0054(13) 0.0152(14) 0.0105(14)
C24A 0.023(3) 0.022(3) 0.029(3) 0.010(2) 0.016(2) 0.011(2)
F25A 0.0323(17) 0.0226(15) 0.0416(17) 0.0071(13) 0.0234(14) 0.0134(14)
C25A 0.016(2) 0.020(3) 0.028(3) 0.011(2) 0.011(2) 0.011(2)
F26A 0.0334(17) 0.0309(16) 0.0410(17) 0.0225(14) 0.0221(14) 0.0214(14)
C26A 0.021(3) 0.018(3) 0.026(3) 0.004(2) 0.008(2) 0.012(2)
F27A 0.047(2) 0.0423(19) 0.071(2) 0.0384(17) 0.0377(18) 0.0384(17)
C27A 0.019(3) 0.027(3) 0.025(3) 0.008(2) 0.012(2) 0.012(2)
F28A 0.063(2) 0.054(2) 0.081(3) 0.041(2) 0.057(2) 0.047(2)
C28A 0.020(3) 0.015(2) 0.032(3) 0.013(2) 0.008(2) 0.005(2)
F29A 0.052(2) 0.0467(19) 0.051(2) 0.0310(17) 0.0396(17) 0.0343(18)
C29A 0.026(3) 0.019(3) 0.034(3) 0.009(2) 0.011(2) 0.015(2)
F30A 0.0319(16) 0.0312(16) 0.0400(17) 0.0213(14) 0.0220(14) 0.0216(14)
C30A 0.024(3) 0.021(3) 0.032(3) 0.015(2) 0.018(2) 0.015(2)
F31A 0.0305(16) 0.0267(15) 0.0254(15) 0.0095(13) 0.0158(13) 0.0139(14)
C31A 0.023(3) 0.014(2) 0.032(3) 0.011(2) 0.015(2) 0.010(2)
F32A 0.0344(17) 0.0339(17) 0.0432(18) 0.0238(15) 0.0250(15) 0.0208(15)
C32A 0.024(3) 0.022(3) 0.033(3) 0.013(2) 0.016(2) 0.011(2)
F33A 0.0285(17) 0.0298(17) 0.064(2) 0.0223(16) 0.0185(16) 0.0073(15)
C33A 0.027(3) 0.026(3) 0.048(3) 0.022(3) 0.021(3) 0.019(2)
F34A 0.0362(19) 0.0326(18) 0.0415(19) 0.0079(16) 0.0017(16) 0.0045(16)
C34A 0.032(3) 0.030(3) 0.058(4) 0.020(3) 0.030(3) 0.021(3)
F35A 0.0389(18) 0.0332(17) 0.0272(16) 0.0086(14) 0.0083(14) 0.0158(15)
C35A 0.030(3) 0.031(3) 0.035(3) 0.017(2) 0.022(2) 0.017(3)
F36A 0.0383(17) 0.0398(18) 0.0242(15) 0.0123(13) 0.0152(13) 0.0271(15)
C36A 0.023(3) 0.020(3) 0.035(3) 0.014(2) 0.012(2) 0.012(2)
F37A 0.0365(18) 0.0461(19) 0.0338(17) 0.0226(15) 0.0137(14) 0.0292(16)
C37A 0.026(3) 0.016(2) 0.027(3) 0.006(2) 0.009(2) 0.015(2)
F38A 0.0327(17) 0.0349(17) 0.0468(18) 0.0195(15) 0.0121(14) 0.0258(15)
C38A 0.023(3) 0.020(3) 0.028(3) 0.007(2) 0.008(2) 0.015(2)
F39A 0.0248(15) 0.0265(15) 0.0415(17) 0.0104(13) 0.0172(13) 0.0186(13)
C39A 0.028(3) 0.030(3) 0.038(3) 0.020(3) 0.019(3) 0.019(3)
F40A 0.0235(15) 0.0317(16) 0.0242(15) 0.0113(12) 0.0119(12) 0.0177(13)
C40A 0.024(3) 0.025(3) 0.046(3) 0.015(3) 0.012(3) 0.013(2)
F41A 0.0300(16) 0.0355(18) 0.0336(17) 0.0157(14) 0.0168(14) 0.0165(15)
C41A 0.026(3) 0.023(3) 0.036(3) 0.004(2) 0.003(2) 0.011(2)
F42A 0.048(2) 0.089(3) 0.044(2) 0.039(2) 0.0335(17) 0.046(2)
C42A 0.034(3) 0.029(3) 0.028(3) 0.013(2) 0.013(2) 0.018(3)
F43A 0.117(3) 0.131(4) 0.059(2) 0.055(3) 0.066(2) 0.112(3)
C43A 0.019(2) 0.021(3) 0.029(3) 0.012(2) 0.011(2) 0.011(2)
F44A 0.131(4) 0.079(3) 0.056(2) 0.027(2) 0.050(2) 0.090(3)
C44A 0.020(3) 0.021(3) 0.030(3) 0.011(2) 0.011(2) 0.012(2)
F45A 0.062(2) 0.0346(18) 0.0404(18) 0.0160(15) 0.0230(17) 0.0358(18)
C45A 0.021(3) 0.028(3) 0.023(3) 0.012(2) 0.004(2) 0.015(2)
F46A 0.0182(14) 0.0268(15) 0.0399(17) 0.0149(13) 0.0134(13) 0.0149(13)
C46A 0.019(3) 0.024(3) 0.035(3) 0.013(2) 0.007(2) 0.013(2)
F47A 0.0328(17) 0.0285(16) 0.0431(18) 0.0210(14) 0.0172(14) 0.0202(14)
C47A 0.022(3) 0.021(3) 0.033(3) 0.010(2) 0.012(2) 0.014(2)
F48A 0.0298(17) 0.0331(17) 0.054(2) 0.0236(16) 0.0217(15) 0.0137(15)
C48A 0.016(2) 0.018(2) 0.024(3) 0.008(2) 0.008(2) 0.010(2)
F49A 0.0187(16) 0.048(2) 0.053(2) 0.0253(17) 0.0159(14) 0.0181(15)
C49A 0.028(3) 0.041(3) 0.020(3) 0.009(2) 0.009(2) 0.026(3)
F50A 0.0261(16) 0.0444(18) 0.0454(18) 0.0284(15) 0.0155(14) 0.0257(15)
C50A 0.035(3) 0.040(3) 0.023(3) 0.009(2) 0.007(2) 0.030(3)
F51A 0.0413(18) 0.051(2) 0.0441(18) 0.0300(16) 0.0307(15) 0.0335(17)
C51A 0.039(3) 0.072(4) 0.032(3) 0.029(3) 0.024(3) 0.040(3)
F52A 0.107(3) 0.103(3) 0.072(3) 0.061(2) 0.073(2) 0.094(3)
C52A 0.075(5) 0.082(5) 0.035(3) 0.030(3) 0.035(3) 0.068(4)
F53A 0.147(4) 0.082(3) 0.071(3) 0.049(2) 0.074(3) 0.103(3)
C53A 0.079(5) 0.060(4) 0.035(3) 0.016(3) 0.025(3) 0.060(4)
F54A 0.086(3) 0.041(2) 0.052(2) 0.0273(17) 0.036(2) 0.048(2)
C54A 0.044(3) 0.042(3) 0.023(3) 0.013(3) 0.012(2) 0.033(3)
F55A 0.0378(17) 0.0296(16) 0.0351(16) 0.0144(14) 0.0203(14) 0.0221(15)
C55A 0.020(3) 0.029(3) 0.027(3) 0.012(2) 0.012(2) 0.015(2)
F56A 0.0384(18) 0.0459(19) 0.0343(17) 0.0185(15) 0.0144(14) 0.0344(16)
C56A 0.024(3) 0.028(3) 0.026(3) 0.010(2) 0.012(2) 0.015(2)
F57A 0.0319(17) 0.0400(18) 0.0369(17) 0.0206(15) 0.0071(14) 0.0222(15)
C57A 0.029(3) 0.032(3) 0.024(3) 0.015(2) 0.012(2) 0.021(3)
F58A 0.0335(17) 0.0394(18) 0.0239(16) 0.0153(14) 0.0091(13) 0.0139(15)
C58A 0.021(3) 0.028(3) 0.034(3) 0.016(2) 0.015(2) 0.008(2)
F59A 0.0286(16) 0.0320(16) 0.0246(15) 0.0054(13) 0.0138(13) 0.0128(14)
C59A 0.017(3) 0.038(3) 0.033(3) 0.019(2) 0.013(2) 0.015(2)
F60A 0.0239(15) 0.0265(15) 0.0274(15) 0.0087(12) 0.0094(12) 0.0162(13)
C60A 0.028(3) 0.037(3) 0.030(3) 0.020(2) 0.015(2) 0.022(3)
C61A 0.029(3) 0.036(3) 0.021(3) 0.013(2) 0.010(2) 0.026(3)
C62A 0.039(3) 0.050(4) 0.035(3) 0.028(3) 0.021(3) 0.037(3)
C63A 0.069(4) 0.068(4) 0.045(4) 0.036(3) 0.041(3) 0.059(4)
C64A 0.089(5) 0.068(4) 0.041(4) 0.031(3) 0.037(4) 0.070(4)
C65A 0.064(4) 0.040(3) 0.036(3) 0.024(3) 0.026(3) 0.041(3)
C66A 0.030(3) 0.034(3) 0.027(3) 0.013(2) 0.012(2) 0.024(3)
C67A 0.017(2) 0.020(3) 0.027(3) 0.011(2) 0.010(2) 0.011(2)
C68A 0.021(3) 0.023(3) 0.029(3) 0.012(2) 0.011(2) 0.011(2)
C69A 0.017(3) 0.025(3) 0.032(3) 0.012(2) 0.003(2) 0.007(2)
C70A 0.023(3) 0.026(3) 0.020(3) 0.013(2) 0.006(2) 0.008(2)
C71A 0.020(3) 0.020(3) 0.025(3) 0.004(2) 0.010(2) 0.005(2)
C72A 0.013(2) 0.022(3) 0.031(3) 0.015(2) 0.008(2) 0.007(2)
Cl1S 0.0602(12) 0.0726(14) 0.197(3) 0.0927(17) 0.0730(15) 0.0403(11)
C1S 0.061(6) 0.099(7) 0.139(9) 0.077(7) 0.034(6) 0.032(5)
Cl2S 0.183(3) 0.0493(13) 0.0718(15) 0.0118(11) 0.0245(17) 0.0402(16)
C2S 0.046(4) 0.071(5) 0.055(5) 0.012(4) 0.005(4) -0.005(4)
Cl3S 0.0523(13) 0.126(2) 0.0823(16) 0.0568(15) -0.0053(11) -0.0094(13)
Cl4S 0.0491(10) 0.0605(11) 0.0498(9) 0.0113(8) 0.0141(8) 0.0335(9)

loop_
_atom_type_symbol
_atom_type_description
_atom_type_scat_dispersion_real
_atom_type_scat_dispersion_imag
_atom_type_scat_source
C C 0.0033 0.0016 'International Tables Vol C Tables 4.2.6.8 and 6.1.1.4'
B B 0.0013 0.0007 'International Tables Vol C Tables 4.2.6.8 and 6.1.1.4'
Cl Cl 0.1484 0.1585 'International Tables Vol C Tables 4.2.6.8 and 6.1.1.4'
F F 0.0171 0.0103 'International Tables Vol C Tables 4.2.6.8 and 6.1.1.4'
N N 0.0061 0.0033 'International Tables Vol C Tables 4.2.6.8 and 6.1.1.4'
Pd Pd -0.9988 1.0072 'International Tables Vol C Tables 4.2.6.8 and 6.1.1.4'
H H 0.0000 0.0000 'International Tables Vol C Tables 4.2.6.8 and 6.1.1.4'

loop_
_geom_angle_atom_site_label_1
_geom_angle_atom_site_label_2
_geom_angle_atom_site_label_3
_geom_angle
C23 Pd1 N1 89.87(17)
C23 Pd1 N5 80.21(17)
N1 Pd1 N5 169.55(15)
C23 Pd1 N10 176.54(17)
N1 Pd1 N10 86.84(14)
N5 Pd1 N10 103.01(14)
C23 Pd1 Pd2 56.12(13)
N1 Pd1 Pd2 84.23(10)
N5 Pd1 Pd2 92.85(10)
N10 Pd1 Pd2 124.50(10)
C1 N1 C5 118.8(4)
C1 N1 Pd1 115.8(3)
C5 N1 Pd1 125.4(3)
N1 C1 C2 123.3(4)
C10 Pd2 N7 90.49(19)
C10 Pd2 N2 80.91(18)
N7 Pd2 N2 167.83(16)
C10 Pd2 C23 166.2(2)
N7 Pd2 C23 90.97(16)
N2 Pd2 C23 95.37(15)
C10 Pd2 Pd1 146.72(16)
N7 Pd2 Pd1 112.79(12)
N2 Pd2 Pd1 78.67(10)
C23 Pd2 Pd1 42.97(11)
C5 N2 C8 118.4(4)
C5 N2 Pd2 127.7(3)
C8 N2 Pd2 112.8(3)
C3 C2 C1 118.2(4)
C12 N3 C9 106.4(4)
C12 N3 C13 124.4(4)
C9 N3 C13 129.0(4)
C2 C3 C4 120.4(4)
C14 N4 C18 117.2(4)
C3 C4 C5 118.5(4)
C3 C4 C6 123.5(4)
C5 C4 C6 117.9(4)
C21 N5 C18 119.2(4)
C21 N5 Pd1 113.7(3)
C18 N5 Pd1 126.9(3)
N1 C5 N2 117.2(4)
N1 C5 C4 120.7(4)
N2 C5 C4 122.0(4)
C22 N6 C25 107.2(4)
C22 N6 C26 129.5(5)
C25 N6 C26 123.2(4)
C7 C6 C4 120.2(5)
C27 N7 C31 119.6(5)
C27 N7 Pd2 116.3(4)
C31 N7 Pd2 123.9(4)
C6 C7 C8 120.1(4)
C34 N8 C31 117.9(5)
N2 C8 C9 112.1(4)
N2 C8 C7 121.0(4)
C9 C8 C7 126.8(4)
C38 N9 C35 109.0(5)
C38 N9 C39 122.2(5)
C35 N9 C39 128.8(5)
N3 C9 C10 108.2(4)
N3 C9 C8 131.9(5)
C10 C9 C8 119.9(4)
C40 N10 C44 118.4(4)
C40 N10 Pd1 121.0(3)
C44 N10 Pd1 120.2(3)
C11 C10 C9 107.7(5)
C11 C10 Pd2 139.9(5)
C9 C10 Pd2 112.3(4)
C47 N11 C44 116.4(4)
C12 C11 C10 105.8(6)
C51 N12 C48 108.7(4)
C51 N12 C52 124.0(4)
C48 N12 C52 126.6(4)
N3 C12 C11 111.8(5)
N4 C14 C15 124.6(5)
C16 C15 C14 117.9(5)
C15 C16 C17 119.6(5)
C16 C17 C19 124.1(5)
C16 C17 C18 117.9(5)
C19 C17 C18 118.0(5)
N4 C18 N5 116.2(4)
N4 C18 C17 122.7(4)
N5 C18 C17 121.0(5)
C20 C19 C17 120.4(5)
C19 C20 C21 120.2(5)
N5 C21 C20 121.1(5)
N5 C21 C22 112.2(4)
C20 C21 C22 126.7(5)
N6 C22 C23 109.2(4)
N6 C22 C21 131.2(4)
C23 C22 C21 119.6(4)
C22 C23 C24 106.8(4)
C22 C23 Pd1 113.3(3)
C24 C23 Pd1 138.4(4)
C22 C23 Pd2 110.8(3)
C24 C23 Pd2 95.0(3)
Pd1 C23 Pd2 80.91(16)
C25 C24 C23 107.4(5)
C24 C25 N6 109.3(5)
N7 C27 C28 122.4(6)
C29 C28 C27 119.5(6)
C28 C29 C30 119.5(6)
C29 C30 C32 124.7(6)
C29 C30 C31 118.9(6)
C32 C30 C31 116.3(6)
N8 C31 N7 116.3(5)
N8 C31 C30 124.2(5)
N7 C31 C30 119.6(6)
C33 C32 C30 119.4(5)
C32 C33 C34 120.3(6)
N8 C34 C33 121.6(6)
N8 C34 C35 118.7(5)
C33 C34 C35 119.7(5)
C36 C35 N9 105.8(6)
C36 C35 C34 129.3(6)
N9 C35 C34 124.9(5)
C37 C36 C35 109.3(6)
C38 C37 C36 107.1(6)
N9 C38 C37 108.7(6)
N10 C40 C41 123.3(5)
C42 C41 C40 119.0(5)
C41 C42 C43 119.8(5)
C42 C43 C45 125.7(5)
C42 C43 C44 117.8(4)
C45 C43 C44 116.4(4)
N10 C44 N11 114.0(4)
N10 C44 C43 121.6(4)
N11 C44 C43 124.4(4)
C46 C45 C43 119.9(5)
C45 C46 C47 120.7(4)
N11 C47 C46 122.2(4)
N11 C47 C48 118.6(4)
C46 C47 C48 119.2(4)
N12 C48 C49 106.2(4)
N12 C48 C47 125.6(4)
C49 C48 C47 128.1(5)
C48 C49 C50 108.3(5)
C51 C50 C49 107.5(5)
C50 C51 N12 109.3(5)
B2A N1A B1A 132.8(4)
C6A C1A C2A 112.4(4)
C6A C1A B1A 122.1(4)
C2A C1A B1A 125.4(4)
N1A B1A C13A 109.9(4)
N1A B1A C7A 109.8(4)
C13A B1A C7A 113.1(4)
N1A B1A C1A 108.4(4)
C13A B1A C1A 113.2(4)
C7A B1A C1A 102.2(4)
B4A N2A B3A 133.9(4)
F1A C2A C3A 115.1(4)
F1A C2A C1A 120.8(4)
C3A C2A C1A 124.1(5)
N1A B2A C19A 112.8(4)
N1A B2A C31A 109.5(4)
C19A B2A C31A 115.5(4)
N1A B2A C25A 104.4(4)
C19A B2A C25A 104.5(4)
C31A B2A C25A 109.4(4)
F2A C3A C4A 119.5(4)
F2A C3A C2A 120.6(5)
C4A C3A C2A 119.9(5)
C49A B3A N2A 108.4(4)
C49A B3A C43A 113.5(4)
N2A B3A C43A 109.6(4)
C49A B3A C37A 113.9(4)
N2A B3A C37A 110.0(4)
C43A B3A C37A 101.3(4)
F3A C4A C3A 120.5(5)
F3A C4A C5A 120.4(5)
C3A C4A C5A 119.1(5)
N2A B4A C55A 113.0(4)
N2A B4A C61A 107.9(4)
C55A B4A C61A 116.2(4)
N2A B4A C67A 106.2(4)
C55A B4A C67A 104.4(4)
C61A B4A C67A 108.6(4)
F4A C5A C4A 119.7(4)
F4A C5A C6A 122.0(5)
C4A C5A C6A 118.4(5)
F5A C6A C5A 115.6(4)
F5A C6A C1A 118.4(4)
C5A C6A C1A 126.0(5)
C12A C7A C8A 111.3(4)
C12A C7A B1A 118.9(4)
C8A C7A B1A 129.8(4)
C9A C8A F6A 115.2(4)
C9A C8A C7A 124.6(5)
F6A C8A C7A 120.2(4)
C10A C9A C8A 120.5(5)
C10A C9A F7A 119.8(5)
C8A C9A F7A 119.7(5)
C9A C10A F8A 121.2(5)
C9A C10A C11A 118.8(5)
F8A C10A C11A 119.9(5)
F9A C11A C12A 120.8(5)
F9A C11A C10A 119.9(5)
C12A C11A C10A 119.3(5)
F10A C12A C11A 116.0(5)
F10A C12A C7A 118.7(4)
C11A C12A C7A 125.3(5)
C18A C13A C14A 113.6(4)
C18A C13A B1A 124.6(4)
C14A C13A B1A 121.7(4)
F11A C14A C15A 116.7(4)
F11A C14A C13A 119.4(4)
C15A C14A C13A 123.9(5)
F12A C15A C16A 119.7(5)
F12A C15A C14A 120.8(5)
C16A C15A C14A 119.6(5)
F13A C16A C17A 120.4(5)
F13A C16A C15A 120.2(5)
C17A C16A C15A 119.4(5)
F14A C17A C16A 120.1(5)
F14A C17A C18A 120.2(5)
C16A C17A C18A 119.7(5)
F15A C18A C17A 115.3(4)
F15A C18A C13A 121.0(4)
C17A C18A C13A 123.7(5)
C24A C19A C20A 112.5(4)
C24A C19A B2A 119.6(4)
C20A C19A B2A 127.7(4)
F16A C20A C21A 115.8(4)
F16A C20A C19A 120.6(4)
C21A C20A C19A 123.6(5)
F17A C21A C22A 120.0(4)
F17A C21A C20A 120.0(5)
C22A C21A C20A 120.0(5)
F18A C22A C21A 120.8(4)
F18A C22A C23A 120.3(5)
C21A C22A C23A 118.9(4)
F19A C23A C24A 121.5(5)
F19A C23A C22A 118.8(5)
C24A C23A C22A 119.6(5)
C23A C24A F20A 116.6(4)
C23A C24A C19A 125.2(5)
F20A C24A C19A 118.2(4)
C26A C25A C30A 112.1(4)
C26A C25A B2A 120.5(4)
C30A C25A B2A 127.4(4)
C27A C26A F21A 115.5(4)
C27A C26A C25A 126.0(4)
F21A C26A C25A 118.5(4)
F22A C27A C26A 121.3(4)
F22A C27A C28A 119.5(4)
C26A C27A C28A 119.2(4)
F23A C28A C29A 120.2(4)
F23A C28A C27A 121.3(4)
C29A C28A C27A 118.5(4)
F24A C29A C28A 119.8(4)
F24A C29A C30A 120.5(4)
C28A C29A C30A 119.7(4)
F25A C30A C29A 114.5(4)
F25A C30A C25A 121.0(4)
C29A C30A C25A 124.5(4)
C32A C31A C36A 113.0(4)
C32A C31A B2A 119.6(4)
C36A C31A B2A 127.2(4)
F26A C32A C31A 119.4(4)
F26A C32A C33A 115.5(4)
C31A C32A C33A 125.1(4)
F27A C33A C34A 120.4(4)
F27A C33A C32A 120.6(4)
C34A C33A C32A 118.9(5)
F28A C34A C35A 121.3(5)
F28A C34A C33A 119.9(5)
C35A C34A C33A 118.8(5)
F29A C35A C34A 120.9(4)
F29A C35A C36A 119.4(4)
C34A C35A C36A 119.7(5)
F30A C36A C31A 121.3(4)
F30A C36A C35A 114.6(4)
C31A C36A C35A 124.1(4)
C42A C37A C38A 112.4(4)
C42A C37A B3A 120.0(4)
C38A C37A B3A 127.2(4)
F31A C38A C39A 113.6(4)
F31A C38A C37A 122.1(4)
C39A C38A C37A 124.3(5)
F32A C39A C40A 119.9(4)
F32A C39A C38A 120.2(4)
C40A C39A C38A 119.9(5)
F33A C40A C41A 121.6(5)
F33A C40A C39A 120.0(5)
C41A C40A C39A 118.4(5)
F34A C41A C40A 120.4(5)
F34A C41A C42A 119.7(5)
C40A C41A C42A 119.9(5)
F35A C42A C37A 119.0(4)
F35A C42A C41A 116.0(4)
C37A C42A C41A 125.0(5)
C44A C43A C48A 112.1(4)
C44A C43A B3A 126.5(4)
C48A C43A B3A 120.8(4)
F36A C44A C45A 114.6(4)
F36A C44A C43A 120.1(4)
C45A C44A C43A 125.3(5)
F37A C45A C44A 121.3(4)
F37A C45A C46A 119.6(4)
C44A C45A C46A 119.1(4)
F38A C46A C47A 121.0(4)
F38A C46A C45A 120.2(4)
C47A C46A C45A 118.8(4)
F39A C47A C46A 119.6(4)
F39A C47A C48A 120.3(4)
C46A C47A C48A 120.0(4)
F40A C48A C47A 115.8(4)
F40A C48A C43A 119.5(4)
C47A C48A C43A 124.6(4)
C50A C49A C54A 113.1(4)
C50A C49A B3A 121.8(4)
C54A C49A B3A 125.0(5)
F41A C50A C51A 116.0(5)
F41A C50A C49A 119.8(4)
C51A C50A C49A 124.2(5)
F42A C51A C52A 120.0(5)
F42A C51A C50A 120.1(5)
C52A C51A C50A 119.8(5)
F43A C52A C53A 120.2(6)
F43A C52A C51A 121.0(6)
C53A C52A C51A 118.8(5)
F44A C53A C52A 120.4(5)
F44A C53A C54A 119.6(6)
C52A C53A C54A 120.0(5)
F45A C54A C53A 115.1(5)
F45A C54A C49A 120.7(4)
C53A C54A C49A 124.2(5)
C56A C55A C60A 112.5(4)
C56A C55A B4A 127.0(4)
C60A C55A B4A 120.2(4)
F46A C56A C57A 114.7(4)
F46A C56A C55A 120.7(4)
C57A C56A C55A 124.5(4)
F47A C57A C56A 120.1(4)
F47A C57A C58A 120.2(4)
C56A C57A C58A 119.7(4)
F48A C58A C59A 121.2(4)
F48A C58A C57A 120.2(4)
C59A C58A C57A 118.5(4)
F49A C59A C60A 120.7(4)
F49A C59A C58A 119.7(4)
C60A C59A C58A 119.6(4)
F50A C60A C59A 116.2(4)
F50A C60A C55A 118.7(4)
C59A C60A C55A 125.1(5)
C62A C61A C66A 112.5(4)
C62A C61A B4A 127.7(5)
C66A C61A B4A 119.7(4)
F51A C62A C61A 121.0(4)
F51A C62A C63A 114.8(4)
C61A C62A C63A 124.1(5)
F52A C63A C64A 119.4(5)
F52A C63A C62A 120.5(5)
C64A C63A C62A 120.0(5)
F53A C64A C63A 120.9(5)
F53A C64A C65A 119.7(6)
C63A C64A C65A 119.3(5)
F54A C65A C64A 120.9(5)
F54A C65A C66A 120.6(5)
C64A C65A C66A 118.5(5)
F55A C66A C65A 115.9(5)
F55A C66A C61A 118.6(4)
C65A C66A C61A 125.6(5)
C72A C67A C68A 112.2(4)
C72A C67A B4A 122.2(4)
C68A C67A B4A 125.6(4)
F56A C68A C69A 114.5(4)
F56A C68A C67A 121.4(4)
C69A C68A C67A 124.1(5)
F57A C69A C70A 119.7(4)
F57A C69A C68A 120.1(5)
C70A C69A C68A 120.2(5)
F58A C70A C71A 121.0(5)
F58A C70A C69A 119.9(4)
C71A C70A C69A 119.1(4)
F59A C71A C70A 120.4(4)
F59A C71A C72A 120.5(4)
C70A C71A C72A 119.1(5)
F60A C72A C71A 115.2(4)
F60A C72A C67A 119.6(4)
C71A C72A C67A 125.2(4)
Cl2S C1S Cl1S 120.5(5)
Cl4S C2S Cl3S 110.5(4)

loop_
_geom_bond_atom_site_label_1
_geom_bond_atom_site_label_2
_geom_bond_distance
Pd1 C23 1.976(5)
Pd1 N1 2.025(4)
Pd1 N5 2.112(4)
Pd1 N10 2.140(4)
Pd1 Pd2 2.8630(6)
N1 C1 1.343(6)
N1 C5 1.362(6)
C1 C2 1.385(6)
Pd2 C10 1.961(5)
Pd2 N7 2.054(4)
Pd2 N2 2.083(4)
Pd2 C23 2.407(5)
N2 C5 1.367(6)
N2 C8 1.372(6)
C2 C3 1.375(6)
N3 C12 1.354(7)
N3 C9 1.386(6)
N3 C13 1.468(6)
C3 C4 1.389(6)
N4 C14 1.329(6)
N4 C18 1.347(6)
C4 C5 1.414(6)
C4 C6 1.424(6)
N5 C21 1.359(6)
N5 C18 1.378(6)
N6 C22 1.381(6)
N6 C25 1.383(7)
N6 C26 1.463(6)
C6 C7 1.337(7)
N7 C27 1.333(7)
N7 C31 1.372(7)
C7 C8 1.433(7)
N8 C34 1.344(7)
N8 C31 1.347(7)
C8 C9 1.405(7)
N9 C38 1.377(8)
N9 C35 1.403(7)
N9 C39 1.450(7)
C9 C10 1.398(7)
N10 C40 1.335(6)
N10 C44 1.362(6)
C10 C11 1.395(8)
N11 C47 1.339(6)
N11 C44 1.372(6)
C11 C12 1.368(9)
N12 C51 1.368(6)
N12 C48 1.395(6)
N12 C52 1.461(6)
C14 C15 1.406(7)
C15 C16 1.374(8)
C16 C17 1.399(7)
C17 C19 1.418(7)
C17 C18 1.422(6)
C19 C20 1.341(7)
C20 C21 1.423(6)
C21 C22 1.439(7)
C22 C23 1.382(7)
C23 C24 1.413(7)
C24 C25 1.373(7)
C27 C28 1.403(8)
C28 C29 1.357(9)
C29 C30 1.405(9)
C30 C32 1.415(9)
C30 C31 1.426(7)
C32 C33 1.364(9)
C33 C34 1.422(8)
C34 C35 1.437(9)
C35 C36 1.400(8)
C36 C37 1.392(9)
C37 C38 1.383(9)
C40 C41 1.401(7)
C41 C42 1.361(7)
C42 C43 1.411(7)
C43 C45 1.416(7)
C43 C44 1.419(6)
C45 C46 1.333(7)
C46 C47 1.435(6)
C47 C48 1.442(7)
C48 C49 1.396(7)
C49 C50 1.398(7)
C50 C51 1.358(7)
F1A C2A 1.350(6)
N1A B2A 1.621(6)
N1A B1A 1.634(7)
C1A C6A 1.390(7)
C1A C2A 1.395(7)
C1A B1A 1.678(7)
B1A C13A 1.642(7)
B1A C7A 1.668(7)
F2A C3A 1.352(5)
N2A B4A 1.621(6)
N2A B3A 1.638(7)
C2A C3A 1.387(7)
B2A C19A 1.633(7)
B2A C31A 1.656(7)
B2A C25A 1.683(7)
F3A C4A 1.342(5)
C3A C4A 1.376(7)
B3A C49A 1.637(7)
B3A C43A 1.663(7)
B3A C37A 1.671(7)
F4A C5A 1.338(5)
C4A C5A 1.380(7)
B4A C55A 1.639(7)
B4A C61A 1.640(7)
B4A C67A 1.671(7)
F5A C6A 1.372(5)
C5A C6A 1.383(7)
F6A C8A 1.367(6)
F7A C9A 1.362(6)
C7A C12A 1.398(7)
C7A C8A 1.401(7)
F8A C10A 1.361(5)
C8A C9A 1.361(7)
F9A C11A 1.351(6)
C9A C10A 1.351(8)
F10A C12A 1.360(6)
C10A C11A 1.368(8)
F11A C14A 1.356(5)
C11A C12A 1.365(7)
F12A C15A 1.350(6)
F13A C16A 1.355(6)
C13A C18A 1.394(7)
C13A C14A 1.394(7)
F14A C17A 1.353(6)
C14A C15A 1.375(7)
F15A C18A 1.342(5)
C15A C16A 1.374(8)
F16A C20A 1.341(5)
C16A C17A 1.363(7)
F17A C21A 1.347(5)
C17A C18A 1.382(7)
F18A C22A 1.341(5)
F19A C23A 1.345(5)
C19A C24A 1.400(7)
C19A C20A 1.413(7)
F20A C24A 1.361(5)
C20A C21A 1.383(7)
F21A C26A 1.374(5)
C21A C22A 1.369(7)
F22A C27A 1.345(5)
C22A C23A 1.389(7)
F23A C28A 1.349(5)
C23A C24A 1.354(7)
F24A C29A 1.350(5)
F25A C30A 1.361(5)
C25A C26A 1.388(6)
C25A C30A 1.392(6)
F26A C32A 1.362(5)
C26A C27A 1.358(6)
F27A C33A 1.350(5)
C27A C28A 1.379(7)
F28A C34A 1.347(6)
C28A C29A 1.375(7)
F29A C35A 1.341(5)
C29A C30A 1.378(6)
F30A C36A 1.366(5)
F31A C38A 1.357(5)
C31A C32A 1.379(6)
C31A C36A 1.381(6)
F32A C39A 1.349(5)
C32A C33A 1.381(7)
F33A C40A 1.344(6)
C33A C34A 1.381(7)
F34A C41A 1.350(6)
C34A C35A 1.364(7)
F35A C42A 1.353(6)
C35A C36A 1.390(7)
F36A C44A 1.367(5)
F37A C45A 1.348(5)
C37A C42A 1.383(7)
C37A C38A 1.396(7)
F38A C46A 1.350(5)
C38A C39A 1.387(7)
F39A C47A 1.346(5)
C39A C40A 1.374(7)
F40A C48A 1.349(5)
C40A C41A 1.365(7)
F41A C50A 1.351(6)
C41A C42A 1.383(7)
F42A C51A 1.344(6)
F43A C52A 1.339(6)
C43A C44A 1.395(6)
C43A C48A 1.395(6)
F44A C53A 1.345(7)
C44A C45A 1.376(6)
F45A C54A 1.352(6)
C45A C46A 1.389(7)
F46A C56A 1.364(5)
C46A C47A 1.356(7)
F47A C57A 1.344(5)
C47A C48A 1.388(6)
F48A C58A 1.337(5)
F49A C59A 1.351(5)
C49A C50A 1.389(7)
C49A C54A 1.396(7)
F50A C60A 1.351(5)
C50A C51A 1.389(7)
F51A C62A 1.353(6)
C51A C52A 1.376(9)
F52A C63A 1.350(6)
C52A C53A 1.364(9)
F53A C64A 1.339(6)
C53A C54A 1.388(7)
F54A C65A 1.345(6)
F55A C66A 1.360(5)
C55A C56A 1.396(6)
C55A C60A 1.396(6)
F56A C68A 1.356(5)
C56A C57A 1.375(7)
F57A C69A 1.353(5)
C57A C58A 1.385(7)
F58A C70A 1.341(5)
C58A C59A 1.376(7)
F59A C71A 1.349(5)
C59A C60A 1.369(7)
F60A C72A 1.371(5)
C61A C62A 1.385(7)
C61A C66A 1.397(7)
C62A C63A 1.389(7)
C63A C64A 1.366(9)
C64A C65A 1.378(8)
C65A C66A 1.380(7)
C67A C72A 1.395(6)
C67A C68A 1.395(6)
C68A C69A 1.376(7)
C69A C70A 1.369(7)
C70A C71A 1.359(7)
C71A C72A 1.384(7)
Cl1S C1S 1.744(10)
C1S Cl2S 1.640(10)
C2S Cl4S 1.746(7)
C2S Cl3S 1.764(7)
